data_8106972
loop_
_publ_author_name
'Li, Jing'
'Sui, Feng'

_publ_section_title
;
 Crystal structure of
 2-amino-7,7-dimethyl-5-oxo-4-(3-phenoxy-phenyl)-5,6,7,8-tetrahydro-4H-chromene-3-carbonitrile
;
_journal_issue 3
_journal_name_full 'Zeitschrift f\"ur Kristallographie - New Crystal Structures'
_journal_page_first 673
_journal_page_last 675
_journal_paper_doi 10.1515/ncrs-2015-0082
_journal_volume 231
_journal_year 2016
_chemical_formula_moiety 'C24 H22 N2 O3'
_chemical_formula_sum 'C24 H22 N2 O3'
_chemical_formula_weight 386.44
_space_group_IT_number 15
_space_group_name_Hall '-C 2yc'
_space_group_name_H-M_alt 'C 1 2/c 1'
_symmetry_cell_setting monoclinic
_symmetry_space_group_name_Hall '-C 2yc'
_symmetry_space_group_name_H-M 'C 1 2/c 1'
_atom_sites_solution_hydrogens geom
_atom_sites_solution_primary direct
_atom_sites_solution_secondary difmap
_cell_angle_alpha 90.00
_cell_angle_beta 103.293(4)
_cell_angle_gamma 90.00
_cell_formula_units_Z 8
_cell_length_a 30.130(8)
_cell_length_b 8.825(2)
_cell_length_c 16.021(4)
_cell_measurement_reflns_used 4653
_cell_measurement_temperature 293(2)
_cell_measurement_theta_max 27.5750
_cell_measurement_theta_min 2.6622
_cell_volume 4145.8(18)
_computing_cell_refinement 'Bruker XSCANS'
_computing_data_collection 'Bruker XSCANS'
_computing_data_reduction 'Bruker SHELXTL'
_computing_molecular_graphics 'Bruker SHELXTL'
_computing_publication_material 'Bruker SHELXTL'
_computing_structure_refinement 'SHELXL-97 (Sheldrick, 1997)'
_computing_structure_solution 'SHELXS-97 (Sheldrick, 1990)'
_diffrn_ambient_temperature 293(2)
_diffrn_measured_fraction_theta_full 0.993
_diffrn_measured_fraction_theta_max 0.993
_diffrn_measurement_device_type 'Bruker P4'
_diffrn_measurement_method '\w scans'
_diffrn_radiation_monochromator graphite
_diffrn_radiation_source 'fine-focus sealed tube'
_diffrn_radiation_type MoK\a
_diffrn_radiation_wavelength 0.71073
_diffrn_reflns_av_R_equivalents 0.0154
_diffrn_reflns_av_sigmaI/netI 0.0112
_diffrn_reflns_limit_h_max 35
_diffrn_reflns_limit_h_min -35
_diffrn_reflns_limit_k_max 10
_diffrn_reflns_limit_k_min -10
_diffrn_reflns_limit_l_max 19
_diffrn_reflns_limit_l_min -19
_diffrn_reflns_number 16480
_diffrn_reflns_theta_full 25.00
_diffrn_reflns_theta_max 25.00
_diffrn_reflns_theta_min 2.61
_diffrn_standards_decay_% 0
_diffrn_standards_interval_count 0
_diffrn_standards_interval_time none
_diffrn_standards_number none
_exptl_absorpt_coefficient_mu 0.082
_exptl_absorpt_correction_T_max 1.0000
_exptl_absorpt_correction_T_min 0.0000
_exptl_absorpt_correction_type multi-scan
_exptl_absorpt_process_details crystalclear
_exptl_crystal_colour White
_exptl_crystal_density_diffrn 1.238
_exptl_crystal_density_method 'not measured'
_exptl_crystal_description Prism
_exptl_crystal_F_000 1632
_exptl_crystal_size_max 0.6000
_exptl_crystal_size_mid 0.5000
_exptl_crystal_size_min 0.3000
_refine_diff_density_max 0.241
_refine_diff_density_min -0.198
_refine_diff_density_rms 0.029
_refine_ls_extinction_method none
_refine_ls_goodness_of_fit_ref 1.034
_refine_ls_hydrogen_treatment mixed
_refine_ls_matrix_type full
_refine_ls_number_parameters 262
_refine_ls_number_reflns 3629
_refine_ls_number_restraints 0
_refine_ls_restrained_S_all 1.034
_refine_ls_R_factor_all 0.0490
_refine_ls_R_factor_gt 0.0445
_refine_ls_shift/su_max 0.001
_refine_ls_shift/su_mean 0.000
_refine_ls_structure_factor_coef Fsqd
_refine_ls_weighting_details 'calc w=1/[\s^2^(Fo^2^)+(0.0713P)^2^+1.8247P] where P=(Fo^2^+2Fc^2^)/3'
_refine_ls_weighting_scheme calc
_refine_ls_wR_factor_gt 0.1212
_refine_ls_wR_factor_ref 0.1258
_reflns_number_gt 3282
_reflns_number_total 3629
_reflns_threshold_expression >2sigma(I)
_cod_data_source_file suppl_ncrs-2015-0082_suppl.cif
_cod_data_source_block a
_cod_original_sg_symbol_Hall '-C 2yc '
_cod_original_sg_symbol_H-M C2/c
_cod_database_code 8106972

loop_
_symmetry_equiv_pos_as_xyz
'x, y, z'
'-x, y, -z+1/2'
'x+1/2, y+1/2, z'
'-x+1/2, y+1/2, -z+1/2'
'-x, -y, -z'
'x, -y, z-1/2'
'-x+1/2, -y+1/2, -z'
'x+1/2, -y+1/2, z-1/2'

loop_
_atom_site_label
_atom_site_type_symbol
_atom_site_fract_x
_atom_site_fract_y
_atom_site_fract_z
_atom_site_U_iso_or_equiv
_atom_site_adp_type
_atom_site_occupancy
_atom_site_symmetry_multiplicity
_atom_site_calc_flag
_atom_site_refinement_flags
_atom_site_disorder_assembly
_atom_site_disorder_group
C1 C 0.04952(4) 0.65509(16) 0.03549(8) 0.0397(3) Uani 1 1 d . . .
C2 C 0.03860(4) 0.69364(16) -0.04881(8) 0.0403(3) Uani 1 1 d . . .
C3 C 0.05318(4) 0.60121(16) -0.11803(8) 0.0403(3) Uani 1 1 d . . .
H3A H 0.0262 0.5836 -0.1646 0.048 Uiso 1 1 calc R . .
C4 C 0.07048(4) 0.45051(15) -0.08095(8) 0.0404(3) Uani 1 1 d . . .
C5 C 0.07960(4) 0.42028(15) 0.00310(8) 0.0397(3) Uani 1 1 d . . .
C6 C 0.01555(5) 0.83149(18) -0.07267(8) 0.0457(3) Uani 1 1 d . . .
C7 C 0.09899(6) 0.27736(17) 0.04479(10) 0.0511(4) Uani 1 1 d . . .
H7A H 0.0746 0.2170 0.0579 0.061 Uiso 1 1 calc R . .
H7B H 0.1202 0.3014 0.0985 0.061 Uiso 1 1 calc R . .
C8 C 0.12384(6) 0.18327(18) -0.01072(11) 0.0596(4) Uani 1 1 d . . .
C9 C 0.09408(8) 0.17907(19) -0.10193(11) 0.0703(5) Uani 1 1 d . . .
H9A H 0.1113 0.1311 -0.1390 0.084 Uiso 1 1 calc R . .
H9B H 0.0677 0.1159 -0.1021 0.084 Uiso 1 1 calc R . .
C10 C 0.07777(5) 0.32993(18) -0.13923(9) 0.0523(4) Uani 1 1 d . . .
C11 C 0.13104(9) 0.0224(2) 0.02596(14) 0.0886(7) Uani 1 1 d . . .
H11A H 0.1500 0.0262 0.0830 0.133 Uiso 1 1 calc R . .
H11B H 0.1456 -0.0384 -0.0097 0.133 Uiso 1 1 calc R . .
H11C H 0.1021 -0.0214 0.0275 0.133 Uiso 1 1 calc R . .
C12 C 0.17032(7) 0.2536(2) -0.01059(14) 0.0781(6) Uani 1 1 d . . .
H12A H 0.1887 0.2553 0.0469 0.117 Uiso 1 1 calc R . .
H12B H 0.1661 0.3552 -0.0324 0.117 Uiso 1 1 calc R . .
H12C H 0.1853 0.1943 -0.0462 0.117 Uiso 1 1 calc R . .
C13 C 0.08836(4) 0.68770(15) -0.15476(8) 0.0393(3) Uani 1 1 d . . .
C14 C 0.13453(5) 0.66831(18) -0.12111(9) 0.0497(4) Uani 1 1 d . . .
H14A H 0.1444 0.5999 -0.0766 0.060 Uiso 1 1 calc R . .
C15 C 0.16602(5) 0.7498(2) -0.15310(10) 0.0596(4) Uani 1 1 d . . .
C16 C 0.15218(6) 0.8555(2) -0.21741(10) 0.0592(4) Uani 1 1 d . . .
H16A H 0.1735 0.9117 -0.2381 0.071 Uiso 1 1 calc R . .
C17 C 0.10628(6) 0.87563(18) -0.25019(10) 0.0540(4) Uani 1 1 d . . .
H17A H 0.0965 0.9469 -0.2932 0.065 Uiso 1 1 calc R . .
C18 C 0.07442(5) 0.79187(18) -0.22034(9) 0.0480(4) Uani 1 1 d . . .
H18A H 0.0435 0.8054 -0.2443 0.058 Uiso 1 1 calc R . .
C19 C 0.24566(5) 0.7516(2) -0.15414(12) 0.0648(5) Uani 1 1 d . . .
C20 C 0.28206(6) 0.8282(3) -0.10870(13) 0.0759(6) Uani 1 1 d . . .
H20A H 0.2824 0.8648 -0.0541 0.091 Uiso 1 1 calc R . .
C21 C 0.31871(7) 0.8507(3) -0.1453(2) 0.1019(8) Uani 1 1 d . . .
H21A H 0.3443 0.9018 -0.1146 0.122 Uiso 1 1 calc R . .
C22 C 0.31808(9) 0.7999(4) -0.2251(2) 0.1137(10) Uani 1 1 d . . .
H22A H 0.3428 0.8171 -0.2495 0.136 Uiso 1 1 calc R . .
C23 C 0.28096(11) 0.7232(4) -0.26949(19) 0.1148(9) Uani 1 1 d . . .
H23A H 0.2804 0.6877 -0.3244 0.138 Uiso 1 1 calc R . .
C24 C 0.24443(9) 0.6980(3) -0.23424(16) 0.0967(7) Uani 1 1 d . . .
H24A H 0.2191 0.6450 -0.2645 0.116 Uiso 1 1 calc R . .
O1 O 0.07144(3) 0.52214(11) 0.06310(5) 0.0434(3) Uani 1 1 d . . .
O2 O 0.06920(5) 0.35256(15) -0.21663(7) 0.0714(4) Uani 1 1 d . . .
O3 O 0.21102(4) 0.7228(2) -0.11291(9) 0.1097(7) Uani 1 1 d . . .
N1 N 0.04134(5) 0.73343(16) 0.10149(7) 0.0545(3) Uani 1 1 d . . .
H1A H 0.0276 0.8194 0.0929 0.065 Uiso 1 1 calc R . .
H1B H 0.0498 0.6980 0.1527 0.065 Uiso 1 1 calc R . .
N2 N -0.00354(5) 0.94265(18) -0.09400(8) 0.0619(4) Uani 1 1 d . . .

loop_
_atom_site_aniso_label
_atom_site_aniso_U_11
_atom_site_aniso_U_22
_atom_site_aniso_U_33
_atom_site_aniso_U_23
_atom_site_aniso_U_13
_atom_site_aniso_U_12
C1 0.0330(6) 0.0543(8) 0.0329(7) -0.0009(6) 0.0095(5) 0.0001(6)
C2 0.0339(6) 0.0572(8) 0.0304(7) -0.0006(6) 0.0084(5) -0.0006(6)
C3 0.0355(6) 0.0579(8) 0.0270(6) -0.0044(6) 0.0064(5) -0.0071(6)
C4 0.0402(7) 0.0488(8) 0.0339(7) -0.0059(6) 0.0118(5) -0.0124(6)
C5 0.0407(7) 0.0457(7) 0.0354(7) -0.0054(5) 0.0145(5) -0.0106(6)
C6 0.0413(7) 0.0682(10) 0.0280(6) -0.0017(6) 0.0084(5) 0.0049(7)
C7 0.0650(9) 0.0468(8) 0.0461(8) 0.0010(6) 0.0226(7) -0.0064(7)
C8 0.0838(12) 0.0447(8) 0.0561(10) -0.0050(7) 0.0280(9) -0.0007(8)
C9 0.1075(15) 0.0500(9) 0.0572(10) -0.0164(8) 0.0267(10) -0.0096(9)
C10 0.0633(9) 0.0566(9) 0.0397(8) -0.0134(6) 0.0173(7) -0.0188(7)
C11 0.143(2) 0.0491(10) 0.0806(14) -0.0019(9) 0.0393(13) 0.0122(11)
C12 0.0756(12) 0.0828(13) 0.0843(14) 0.0044(11) 0.0356(11) 0.0132(10)
C13 0.0421(7) 0.0503(8) 0.0270(6) -0.0050(5) 0.0111(5) -0.0041(6)
C14 0.0448(8) 0.0675(10) 0.0362(7) 0.0081(7) 0.0085(6) -0.0095(7)
C15 0.0467(8) 0.0900(12) 0.0413(8) 0.0045(8) 0.0087(6) -0.0205(8)
C16 0.0701(10) 0.0687(10) 0.0442(8) -0.0030(7) 0.0246(8) -0.0256(8)
C17 0.0746(10) 0.0514(8) 0.0419(8) 0.0045(7) 0.0253(7) 0.0020(7)
C18 0.0513(8) 0.0599(9) 0.0354(7) 0.0022(6) 0.0154(6) 0.0060(7)
C19 0.0445(8) 0.0853(12) 0.0653(11) 0.0154(9) 0.0138(7) -0.0151(8)
C20 0.0484(9) 0.1064(15) 0.0690(12) 0.0039(11) 0.0056(8) -0.0159(10)
C21 0.0438(10) 0.128(2) 0.130(2) 0.0249(17) 0.0105(12) -0.0237(11)
C22 0.0660(14) 0.154(3) 0.139(3) 0.051(2) 0.0599(16) 0.0315(16)
C23 0.114(2) 0.135(2) 0.113(2) -0.0146(18) 0.0621(18) 0.0227(18)
C24 0.0987(17) 0.1031(17) 0.0896(16) -0.0216(13) 0.0245(13) -0.0292(14)
O1 0.0501(5) 0.0528(6) 0.0286(5) -0.0015(4) 0.0118(4) 0.0033(4)
O2 0.1024(10) 0.0775(8) 0.0362(6) -0.0169(5) 0.0196(6) -0.0128(7)
O3 0.0426(7) 0.2127(19) 0.0700(9) 0.0514(11) 0.0051(6) -0.0333(9)
N1 0.0672(8) 0.0684(8) 0.0294(6) 0.0010(5) 0.0144(5) 0.0215(7)
N2 0.0653(8) 0.0782(10) 0.0413(7) 0.0013(7) 0.0101(6) 0.0202(8)

loop_
_atom_type_symbol
_atom_type_description
_atom_type_scat_dispersion_real
_atom_type_scat_dispersion_imag
_atom_type_scat_source
C C 0.0033 0.0016 'International Tables Vol C Tables 4.2.6.8 and 6.1.1.4'
H H 0.0000 0.0000 'International Tables Vol C Tables 4.2.6.8 and 6.1.1.4'
N N 0.0061 0.0033 'International Tables Vol C Tables 4.2.6.8 and 6.1.1.4'
O O 0.0106 0.0060 'International Tables Vol C Tables 4.2.6.8 and 6.1.1.4'

loop_
_geom_angle_atom_site_label_1
_geom_angle_atom_site_label_2
_geom_angle_atom_site_label_3
_geom_angle
_geom_angle_site_symmetry_1
_geom_angle_site_symmetry_3
N1 C1 C2 127.76(13) . .
N1 C1 O1 110.58(11) . .
C2 C1 O1 121.66(12) . .
C1 C2 C6 118.54(12) . .
C1 C2 C3 123.12(13) . .
C6 C2 C3 118.17(11) . .
C4 C3 C2 108.60(10) . .
C4 C3 C13 112.72(11) . .
C2 C3 C13 110.79(11) . .
C4 C3 H3A 108.2 . .
C2 C3 H3A 108.2 . .
C13 C3 H3A 108.2 . .
C5 C4 C10 118.06(13) . .
C5 C4 C3 123.20(12) . .
C10 C4 C3 118.74(12) . .
C4 C5 O1 122.92(13) . .
C4 C5 C7 126.26(13) . .
O1 C5 C7 110.82(11) . .
N2 C6 C2 178.44(15) . .
C5 C7 C8 113.21(12) . .
C5 C7 H7A 108.9 . .
C8 C7 H7A 108.9 . .
C5 C7 H7B 108.9 . .
C8 C7 H7B 108.9 . .
H7A C7 H7B 107.7 . .
C9 C8 C12 110.26(15) . .
C9 C8 C7 108.08(15) . .
C12 C8 C7 110.40(14) . .
C9 C8 C11 110.13(15) . .
C12 C8 C11 109.03(17) . .
C7 C8 C11 108.93(14) . .
C10 C9 C8 115.28(13) . .
C10 C9 H9A 108.5 . .
C8 C9 H9A 108.5 . .
C10 C9 H9B 108.5 . .
C8 C9 H9B 108.5 . .
H9A C9 H9B 107.5 . .
O2 C10 C4 119.98(15) . .
O2 C10 C9 121.58(14) . .
C4 C10 C9 118.40(13) . .
C8 C11 H11A 109.5 . .
C8 C11 H11B 109.5 . .
H11A C11 H11B 109.5 . .
C8 C11 H11C 109.5 . .
H11A C11 H11C 109.5 . .
H11B C11 H11C 109.5 . .
C8 C12 H12A 109.5 . .
C8 C12 H12B 109.5 . .
H12A C12 H12B 109.5 . .
C8 C12 H12C 109.5 . .
H12A C12 H12C 109.5 . .
H12B C12 H12C 109.5 . .
C14 C13 C18 118.69(12) . .
C14 C13 C3 120.84(12) . .
C18 C13 C3 120.42(12) . .
C15 C14 C13 120.48(14) . .
C15 C14 H14A 119.8 . .
C13 C14 H14A 119.8 . .
C14 C15 O3 115.00(15) . .
C14 C15 C16 120.90(15) . .
O3 C15 C16 124.01(14) . .
C17 C16 C15 118.52(14) . .
C17 C16 H16A 120.7 . .
C15 C16 H16A 120.7 . .
C16 C17 C18 121.14(14) . .
C16 C17 H17A 119.4 . .
C18 C17 H17A 119.4 . .
C17 C18 C13 120.24(14) . .
C17 C18 H18A 119.9 . .
C13 C18 H18A 119.9 . .
C20 C19 C24 121.70(18) . .
C20 C19 O3 116.34(18) . .
C24 C19 O3 121.85(18) . .
C19 C20 C21 118.3(2) . .
C19 C20 H20A 120.9 . .
C21 C20 H20A 120.9 . .
C22 C21 C20 121.1(2) . .
C22 C21 H21A 119.4 . .
C20 C21 H21A 119.4 . .
C21 C22 C23 119.4(2) . .
C21 C22 H22A 120.3 . .
C23 C22 H22A 120.3 . .
C22 C23 C24 120.6(3) . .
C22 C23 H23A 119.7 . .
C24 C23 H23A 119.7 . .
C19 C24 C23 118.9(2) . .
C19 C24 H24A 120.5 . .
C23 C24 H24A 120.5 . .
C1 O1 C5 118.91(10) . .
C19 O3 C15 120.95(14) . .
C1 N1 H1A 120.0 . .
C1 N1 H1B 120.0 . .
H1A N1 H1B 120.0 . .

loop_
_geom_bond_atom_site_label_1
_geom_bond_atom_site_label_2
_geom_bond_distance
_geom_bond_site_symmetry_2
C1 N1 1.3330(17) .
C1 C2 1.3578(18) .
C1 O1 1.3690(17) .
C2 C6 1.409(2) .
C2 C3 1.5207(18) .
C3 C4 1.500(2) .
C3 C13 1.5294(18) .
C3 H3A 0.9800 .
C4 C5 1.3379(18) .
C4 C10 1.465(2) .
C5 O1 1.3788(16) .
C5 C7 1.483(2) .
C6 N2 1.149(2) .
C7 C8 1.532(2) .
C7 H7A 0.9700 .
C7 H7B 0.9700 .
C8 C9 1.529(3) .
C8 C12 1.531(3) .
C8 C11 1.533(2) .
C9 C10 1.495(2) .
C9 H9A 0.9700 .
C9 H9B 0.9700 .
C10 O2 1.2235(19) .
C11 H11A 0.9600 .
C11 H11B 0.9600 .
C11 H11C 0.9600 .
C12 H12A 0.9600 .
C12 H12B 0.9600 .
C12 H12C 0.9600 .
C13 C14 1.382(2) .
C13 C18 1.387(2) .
C14 C15 1.380(2) .
C14 H14A 0.9300 .
C15 O3 1.381(2) .
C15 C16 1.381(2) .
C16 C17 1.374(2) .
C16 H16A 0.9300 .
C17 C18 1.381(2) .
C17 H17A 0.9300 .
C18 H18A 0.9300 .
C19 C20 1.350(3) .
C19 C24 1.360(3) .
C19 O3 1.381(2) .
C20 C21 1.379(3) .
C20 H20A 0.9300 .
C21 C22 1.350(4) .
C21 H21A 0.9300 .
C22 C23 1.359(4) .
C22 H22A 0.9300 .
C23 C24 1.366(4) .
C23 H23A 0.9300 .
C24 H24A 0.9300 .
N1 H1A 0.8600 .
N1 H1B 0.8600 .
